data_4107500
loop_
_publ_author_name
'Shinji Kanegawa'
'Satoru Karasawa'
'Masataka Maeyama'
'Motohiro Nakano'
'Noboru Koga'

_publ_contact_author_address
;Graduate School of Pharmaceutical Sciences
 Kyushu University
 3-1-1 Maidashi
 Higashi-ku, Fukuoka
 Japan
;
_publ_contact_author_email koga@fc.phar.kyushu-u.ac.jp
_publ_contact_author_fax +81-92-642-6590
_publ_contact_author_name 'Noboru Koga'
_publ_contact_author_phone +81-92-642-6590
_publ_section_title
;
 Crystal Design of Monometallic Single-Molecule Magnets Consisting of
 Cobalt-Aminoxyl Heterospins
;
_journal_name_full 'Journal of the American Chemical Society'
_journal_page_first 3079
_journal_page_last 3094
_journal_paper_doi 10.1021/ja0767579
_journal_volume 130
_journal_year 2008
_chemical_formula_moiety 'C46 H36 Co N10 O4 S2 '
_chemical_formula_sum 'C46 H36 Co N10 O4 S2'
_chemical_formula_weight 915.91
_space_group_IT_number 14
_symmetry_cell_setting monoclinic
_symmetry_Int_Tables_number 14
_symmetry_space_group_name_Hall '-P 2ybc'
_symmetry_space_group_name_H-M 'P 1 21/c 1'
_audit_creation_date 2006-10-12
_audit_creation_method 'by CrystalStructure 3.7.0'
_cell_angle_alpha 90.0000
_cell_angle_beta 91.3879(15)
_cell_angle_gamma 90.0000
_cell_formula_units_Z 2
_cell_length_a 8.9163(3)
_cell_length_b 20.8603(7)
_cell_length_c 11.1551(5)
_cell_measurement_reflns_used 15295
_cell_measurement_temperature 123.1
_cell_measurement_theta_max 27.4
_cell_measurement_theta_min 3.0
_cell_volume 2074.20(14)
_computing_cell_refinement PROCESS-AUTO
_computing_data_collection PROCESS-AUTO
_computing_data_reduction CrystalStructure
_computing_publication_material 'CrystalStructure 3.7.0'
_computing_structure_refinement CRYSTALS
_computing_structure_solution SIR92
_diffrn_detector_area_resol_mean 10.00
_diffrn_measured_fraction_theta_full 0.997
_diffrn_measured_fraction_theta_max 0.997
_diffrn_measurement_device_type 'Rigaku RAXIS-RAPID'
_diffrn_measurement_method \w
_diffrn_radiation_type 'Mo K\a'
_diffrn_radiation_wavelength 0.71075
_diffrn_reflns_av_R_equivalents 0.036
_diffrn_reflns_limit_h_max 11
_diffrn_reflns_limit_h_min -11
_diffrn_reflns_limit_k_max 26
_diffrn_reflns_limit_k_min -26
_diffrn_reflns_limit_l_max 14
_diffrn_reflns_limit_l_min -14
_diffrn_reflns_number 19906
_diffrn_reflns_theta_full 27.39
_diffrn_reflns_theta_max 27.39
_exptl_absorpt_coefficient_mu 0.574
_exptl_absorpt_correction_T_max 0.944
_exptl_absorpt_correction_T_min 0.709
_exptl_absorpt_correction_type multi-scan
_exptl_absorpt_process_details
;
    Higashi, T. (1995). Program for Absorption Correction.
    Rigaku Corporation, Tokyo, Japan.
;
_exptl_crystal_colour red
_exptl_crystal_density_diffrn 1.466
_exptl_crystal_description platelet
_exptl_crystal_F_000 946.00
_exptl_crystal_size_max 0.60
_exptl_crystal_size_mid 0.40
_exptl_crystal_size_min 0.10
_refine_diff_density_max 0.68
_refine_diff_density_min -0.32
_refine_ls_extinction_method none
_refine_ls_goodness_of_fit_ref 1.000
_refine_ls_hydrogen_treatment refall
_refine_ls_number_parameters 304
_refine_ls_number_reflns 3610
_refine_ls_R_factor_gt 0.0394
_refine_ls_shift/su_max 0.0000
_refine_ls_structure_factor_coef Fsqd
_refine_ls_weighting_details 'w = 1/[0.0017Fo^2^ + 1.0000\s(Fo^2^)]/(4Fo^2^)'
_refine_ls_weighting_scheme calc
_refine_ls_wR_factor_ref 0.1091
_reflns_number_gt 3598
_reflns_number_total 4706
_reflns_threshold_expression F^2^>2.0\s(F^2^)
_cod_data_source_file ja0767579-file002.cif
_cod_data_source_block '_061011PhNOpyCoNCS'
_cod_original_formula_sum 'C46 H36 Co N10 O4 S2 '
_cod_database_code 4107500

loop_
_symmetry_equiv_pos_site_id
_symmetry_equiv_pos_as_xyz
1 +X,+Y,+Z
2 -X,1/2+Y,1/2-Z
3 -X,-Y,-Z
4 +X,1/2-Y,1/2+Z

loop_
_atom_site_label
_atom_site_type_symbol
_atom_site_fract_x
_atom_site_fract_y
_atom_site_fract_z
_atom_site_U_iso_or_equiv
_atom_site_adp_type
_atom_site_occupancy
_atom_site_symmetry_multiplicity
_atom_site_calc_flag
_atom_site_refinement_flags
Co(1) Co 0.0000 0.0000 0.0000 0.01483(10) Uani 1.00 2 d S
S(1) S 0.49451(6) -0.04875(3) -0.15074(6) 0.02695(16) Uani 1.00 1 d .
O(1) O 0.1799(2) -0.08574(9) 0.59872(17) 0.0343(5) Uani 1.00 1 d .
O(2) O 0.1129(2) 0.30092(9) 0.28801(18) 0.0388(5) Uani 1.00 1 d .
N(1) N 0.0759(2) -0.04317(9) 0.17139(18) 0.0183(4) Uani 1.00 1 d .
N(2) N 0.2175(2) -0.11891(10) 0.50625(18) 0.0224(5) Uani 1.00 1 d .
N(3) N 0.0571(2) 0.09541(8) 0.07160(18) 0.0173(4) Uani 1.00 1 d .
N(4) N 0.1546(2) 0.28420(9) 0.18275(19) 0.0233(5) Uani 1.00 1 d .
N(5) N 0.2130(2) -0.01095(9) -0.06817(18) 0.0194(4) Uani 1.00 1 d .
C(1) C 0.0005(2) -0.03265(10) 0.2726(2) 0.0186(5) Uani 1.00 1 d .
C(2) C 0.0435(2) -0.05707(10) 0.3840(2) 0.0199(5) Uani 1.00 1 d .
C(3) C 0.1717(2) -0.09533(10) 0.3919(2) 0.0183(5) Uani 1.00 1 d .
C(4) C 0.2514(2) -0.10678(11) 0.2884(2) 0.0220(5) Uani 1.00 1 d .
C(5) C 0.2009(2) -0.07974(11) 0.1818(2) 0.0215(5) Uani 1.00 1 d .
C(6) C 0.2949(2) -0.17797(11) 0.5261(2) 0.0208(5) Uani 1.00 1 d .
C(7) C 0.3819(2) -0.18421(12) 0.6310(2) 0.0242(6) Uani 1.00 1 d .
C(8) C 0.4529(2) -0.24247(12) 0.6555(2) 0.0274(6) Uani 1.00 1 d .
C(9) C 0.4371(2) -0.29355(12) 0.5761(2) 0.0274(6) Uani 1.00 1 d .
C(10) C 0.3505(3) -0.28661(12) 0.4722(2) 0.0285(6) Uani 1.00 1 d .
C(11) C 0.2789(2) -0.22905(12) 0.4467(2) 0.0246(6) Uani 1.00 1 d .
C(12) C -0.0207(2) 0.12507(11) 0.1572(2) 0.0201(5) Uani 1.00 1 d .
C(13) C 0.0089(2) 0.18671(10) 0.1979(2) 0.0191(5) Uani 1.00 1 d .
C(14) C 0.1249(2) 0.22066(10) 0.1450(2) 0.0181(5) Uani 1.00 1 d .
C(15) C 0.2109(2) 0.19013(11) 0.0601(2) 0.0236(6) Uani 1.00 1 d .
C(16) C 0.1734(2) 0.12808(11) 0.0268(2) 0.0198(5) Uani 1.00 1 d .
C(17) C 0.2259(2) 0.33162(11) 0.1093(2) 0.0212(5) Uani 1.00 1 d .
C(18) C 0.3056(2) 0.38083(11) 0.1676(2) 0.0254(6) Uani 1.00 1 d .
C(19) C 0.3639(2) 0.43023(12) 0.0996(2) 0.0288(6) Uani 1.00 1 d .
C(20) C 0.3435(3) 0.43088(12) -0.0237(2) 0.0312(7) Uani 1.00 1 d .
C(21) C 0.2641(2) 0.38163(12) -0.0814(2) 0.0280(6) Uani 1.00 1 d .
C(22) C 0.2027(2) 0.33177(11) -0.0147(2) 0.0234(5) Uani 1.00 1 d .
C(23) C 0.3307(2) -0.02622(11) -0.1028(2) 0.0183(5) Uani 1.00 1 d .
H(1) H -0.0871 -0.0068 0.2675 0.022 Uiso 1.00 1 c R
H(2) H -0.0124 -0.0478 0.4533 0.024 Uiso 1.00 1 c R
H(3) H 0.3392 -0.1326 0.2910 0.027 Uiso 1.00 1 c R
H(4) H 0.2567 -0.0872 0.1116 0.026 Uiso 1.00 1 c R
H(5) H 0.3921 -0.1493 0.6854 0.029 Uiso 1.00 1 c R
H(6) H 0.5134 -0.2473 0.7262 0.033 Uiso 1.00 1 c R
H(7) H 0.4854 -0.3332 0.5934 0.033 Uiso 1.00 1 c R
H(8) H 0.3398 -0.3217 0.4185 0.035 Uiso 1.00 1 c R
H(9) H 0.2188 -0.2244 0.3757 0.029 Uiso 1.00 1 c R
H(10) H -0.1006 0.1022 0.1923 0.024 Uiso 1.00 1 c R
H(11) H -0.0485 0.2056 0.2592 0.023 Uiso 1.00 1 c R
H(12) H 0.2931 0.2117 0.0255 0.028 Uiso 1.00 1 c R
H(13) H 0.2334 0.1071 -0.0305 0.024 Uiso 1.00 1 c R
H(14) H 0.3195 0.3805 0.2522 0.030 Uiso 1.00 1 c R
H(15) H 0.4180 0.4640 0.1380 0.035 Uiso 1.00 1 c R
H(16) H 0.3843 0.4648 -0.0695 0.037 Uiso 1.00 1 c R
H(17) H 0.2506 0.3821 -0.1661 0.034 Uiso 1.00 1 c R
H(18) H 0.1472 0.2984 -0.0532 0.028 Uiso 1.00 1 c R

loop_
_atom_site_aniso_label
_atom_site_aniso_U_11
_atom_site_aniso_U_22
_atom_site_aniso_U_33
_atom_site_aniso_U_12
_atom_site_aniso_U_13
_atom_site_aniso_U_23
Co(1) 0.0155(2) 0.0147(2) 0.0144(2) 0.00045(14) 0.00123(16) -0.00016(16)
S(1) 0.0184(2) 0.0355(3) 0.0271(3) 0.0030(2) 0.0023(2) -0.0083(2)
O(1) 0.0488(12) 0.0394(10) 0.0147(9) 0.0134(8) 0.0013(8) -0.0054(7)
O(2) 0.0676(14) 0.0275(9) 0.0219(10) -0.0108(9) 0.0115(9) -0.0072(7)
N(1) 0.0220(9) 0.0162(8) 0.0167(10) -0.0001(6) 0.0023(7) -0.0017(7)
N(2) 0.0295(11) 0.0232(9) 0.0144(10) 0.0020(8) 0.0019(8) 0.0001(7)
N(3) 0.0190(9) 0.0163(8) 0.0166(9) -0.0002(6) -0.0013(7) 0.0013(7)
N(4) 0.0344(11) 0.0172(8) 0.0184(10) -0.0017(7) 0.0013(8) -0.0027(7)
N(5) 0.0199(9) 0.0220(9) 0.0162(9) 0.0001(7) 0.0006(7) -0.0015(7)
C(1) 0.0171(10) 0.0194(10) 0.0192(11) -0.0002(8) 0.0004(8) -0.0003(8)
C(2) 0.0234(11) 0.0206(10) 0.0160(11) -0.0005(8) 0.0025(9) -0.0012(9)
C(3) 0.0203(10) 0.0187(10) 0.0156(11) -0.0026(8) -0.0026(8) 0.0002(8)
C(4) 0.0246(11) 0.0231(11) 0.0182(12) 0.0053(8) 0.0019(9) 0.0015(9)
C(5) 0.0245(11) 0.0249(11) 0.0154(11) 0.0059(9) 0.0047(9) 0.0007(8)
C(6) 0.0202(11) 0.0244(11) 0.0179(12) -0.0015(8) 0.0018(9) 0.0051(9)
C(7) 0.0238(12) 0.0306(12) 0.0180(12) -0.0031(9) -0.0015(9) 0.0008(9)
C(8) 0.0211(11) 0.0384(13) 0.0225(13) -0.0007(10) -0.0028(9) 0.0090(10)
C(9) 0.0271(12) 0.0264(11) 0.0289(14) 0.0038(9) 0.0039(10) 0.0090(10)
C(10) 0.0372(14) 0.0242(11) 0.0241(13) -0.0010(10) 0.0018(11) 0.0010(10)
C(11) 0.0271(12) 0.0271(11) 0.0195(12) -0.0005(9) -0.0043(9) 0.0028(9)
C(12) 0.0221(11) 0.0198(10) 0.0185(11) -0.0004(8) 0.0001(9) -0.0006(8)
C(13) 0.0203(10) 0.0217(10) 0.0152(11) 0.0021(8) -0.0013(8) -0.0013(8)
C(14) 0.0198(10) 0.0153(10) 0.0191(11) 0.0007(7) -0.0038(8) 0.0003(8)
C(15) 0.0276(12) 0.0197(10) 0.0238(13) -0.0030(8) 0.0064(10) 0.0007(9)
C(16) 0.0192(10) 0.0197(10) 0.0208(12) 0.0020(8) 0.0040(9) -0.0012(9)
C(17) 0.0198(10) 0.0163(9) 0.0276(13) 0.0002(8) -0.0005(9) -0.0004(9)
C(18) 0.0274(12) 0.0221(11) 0.0264(13) -0.0005(9) -0.0039(10) -0.0052(10)
C(19) 0.0209(11) 0.0218(11) 0.0437(16) -0.0054(9) -0.0008(11) -0.0068(11)
C(20) 0.0331(14) 0.0215(11) 0.0392(16) -0.0035(10) 0.0083(12) 0.0029(11)
C(21) 0.0345(13) 0.0230(11) 0.0266(13) -0.0034(10) 0.0061(11) 0.0003(10)
C(22) 0.0269(12) 0.0198(10) 0.0235(13) -0.0018(8) 0.0010(10) -0.0024(9)
C(23) 0.0241(11) 0.0176(9) 0.0129(10) -0.0017(8) -0.0032(8) -0.0007(8)

loop_
_atom_type_symbol
_atom_type_description
_atom_type_scat_dispersion_real
_atom_type_scat_dispersion_imag
_atom_type_scat_source
C C 0.003 0.002
;
International Tables for Crystallography
(1992, Vol. C, Tables 4.2.6.8 and 6.1.1.4)
;
H H 0.000 0.000
;
International Tables for Crystallography
(1992, Vol. C, Table 6.1.1.4)
;
O O 0.011 0.006
;
International Tables for Crystallography
(1992, Vol. C, Tables 4.2.6.8 and 6.1.1.4)
;
N N 0.006 0.003
;
International Tables for Crystallography
(1992, Vol. C, Tables 4.2.6.8 and 6.1.1.4)
;
S S 0.125 0.123
;
International Tables for Crystallography
(1992, Vol. C, Tables 4.2.6.8 and 6.1.1.4)
;
Co Co 0.349 0.972
;
International Tables for Crystallography
(1992, Vol. C, Tables 4.2.6.8 and 6.1.1.4)
;

loop_
_geom_angle_atom_site_label_1
_geom_angle_atom_site_label_2
_geom_angle_atom_site_label_3
_geom_angle
_geom_angle_site_symmetry_1
_geom_angle_site_symmetry_3
N(1) Co(1) N(1) 0(440) . 55503
N(1) Co(1) N(3) 89.49(7) . .
N(1) Co(1) N(3) 90.51(7) . 55503
N(1) Co(1) N(5) 90.47(7) . .
N(1) Co(1) N(5) 89.53(7) . 55503
N(1) Co(1) N(3) 90.51(7) 55503 .
N(1) Co(1) N(3) 89.49(7) 55503 55503
N(1) Co(1) N(5) 89.53(7) 55503 .
N(1) Co(1) N(5) 90.47(7) 55503 55503
N(3) Co(1) N(3) 180.00(9) . 55503
N(3) Co(1) N(5) 91.53(7) . .
N(3) Co(1) N(5) 88.47(7) . 55503
N(3) Co(1) N(5) 88.47(7) 55503 .
N(3) Co(1) N(5) 91.53(7) 55503 55503
N(5) Co(1) N(5) 180.00(10) . 55503
Co(1) N(1) C(1) 120.77(14) . .
Co(1) N(1) C(5) 122.64(16) . .
C(1) N(1) C(5) 116.56(19) . .
O(1) N(2) C(3) 117.23(19) . .
O(1) N(2) C(6) 118.18(19) . .
C(3) N(2) C(6) 124.51(19) . .
Co(1) N(3) C(12) 123.73(14) . .
Co(1) N(3) C(16) 119.79(15) . .
C(12) N(3) C(16) 116.45(18) . .
O(2) N(4) C(14) 117.98(19) . .
O(2) N(4) C(17) 118.23(18) . .
C(14) N(4) C(17) 123.8(2) . .
Co(1) N(5) C(23) 170.40(18) . .
N(1) C(1) C(2) 123.9(2) . .
C(1) C(2) C(3) 118.3(2) . .
N(2) C(3) C(2) 118.2(2) . .
N(2) C(3) C(4) 123.1(2) . .
C(2) C(3) C(4) 118.7(2) . .
C(3) C(4) C(5) 118.8(2) . .
N(1) C(5) C(4) 123.7(2) . .
N(2) C(6) C(7) 117.9(2) . .
N(2) C(6) C(11) 121.4(2) . .
C(7) C(6) C(11) 120.6(2) . .
C(6) C(7) C(8) 119.1(2) . .
C(7) C(8) C(9) 120.3(2) . .
C(8) C(9) C(10) 119.9(2) . .
C(9) C(10) C(11) 120.5(2) . .
C(6) C(11) C(10) 119.6(2) . .
N(3) C(12) C(13) 124.2(2) . .
C(12) C(13) C(14) 118.0(2) . .
N(4) C(14) C(13) 119.0(2) . .
N(4) C(14) C(15) 122.1(2) . .
C(13) C(14) C(15) 118.9(2) . .
C(14) C(15) C(16) 118.6(2) . .
N(3) C(16) C(15) 123.8(2) . .
N(4) C(17) C(18) 117.7(2) . .
N(4) C(17) C(22) 120.6(2) . .
C(18) C(17) C(22) 121.4(2) . .
C(17) C(18) C(19) 118.9(2) . .
C(18) C(19) C(20) 120.6(2) . .
C(19) C(20) C(21) 120.3(2) . .
C(20) C(21) C(22) 120.2(2) . .
C(17) C(22) C(21) 118.6(2) . .
S(1) C(23) N(5) 179.1(2) . .
N(1) C(1) H(1) 118.0 . .
C(2) C(1) H(1) 118.1 . .
C(1) C(2) H(2) 120.9 . .
C(3) C(2) H(2) 120.8 . .
C(3) C(4) H(3) 120.6 . .
C(5) C(4) H(3) 120.6 . .
N(1) C(5) H(4) 117.9 . .
C(4) C(5) H(4) 118.4 . .
C(6) C(7) H(5) 120.4 . .
C(8) C(7) H(5) 120.5 . .
C(7) C(8) H(6) 120.0 . .
C(9) C(8) H(6) 119.7 . .
C(8) C(9) H(7) 120.0 . .
C(10) C(9) H(7) 120.1 . .
C(9) C(10) H(8) 119.6 . .
C(11) C(10) H(8) 120.0 . .
C(6) C(11) H(9) 120.0 . .
C(10) C(11) H(9) 120.4 . .
N(3) C(12) H(10) 117.8 . .
C(13) C(12) H(10) 118.0 . .
C(12) C(13) H(11) 121.3 . .
C(14) C(13) H(11) 120.7 . .
C(14) C(15) H(12) 120.3 . .
C(16) C(15) H(12) 121.1 . .
N(3) C(16) H(13) 117.9 . .
C(15) C(16) H(13) 118.3 . .
C(17) C(18) H(14) 120.6 . .
C(19) C(18) H(14) 120.5 . .
C(18) C(19) H(15) 119.8 . .
C(20) C(19) H(15) 119.6 . .
C(19) C(20) H(16) 120.0 . .
C(21) C(20) H(16) 119.8 . .
C(20) C(21) H(17) 120.2 . .
C(22) C(21) H(17) 119.6 . .
C(17) C(22) H(18) 120.7 . .
C(21) C(22) H(18) 120.7 . .

loop_
_geom_bond_atom_site_label_1
_geom_bond_atom_site_label_2
_geom_bond_distance
_geom_bond_site_symmetry_2
Co(1) N(1) 2.2050(19) .
Co(1) N(1) 2.2050(19) 55503
Co(1) N(3) 2.1997(17) .
Co(1) N(3) 2.1997(17) 55503
Co(1) N(5) 2.0756(19) .
Co(1) N(5) 2.0756(19) 55503
S(1) C(23) 1.637(2) .
O(1) N(2) 1.293(2) .
O(2) N(4) 1.288(2) .
N(1) C(1) 1.346(3) .
N(1) C(5) 1.353(3) .
N(2) C(3) 1.418(3) .
N(2) C(6) 1.427(3) .
N(3) C(12) 1.345(3) .
N(3) C(16) 1.347(2) .
N(4) C(14) 1.414(2) .
N(4) C(17) 1.442(3) .
N(5) C(23) 1.171(2) .
C(1) C(2) 1.388(3) .
C(2) C(3) 1.395(3) .
C(3) C(4) 1.392(3) .
C(4) C(5) 1.382(3) .
C(6) C(7) 1.395(3) .
C(6) C(11) 1.391(3) .
C(7) C(8) 1.394(3) .
C(8) C(9) 1.390(3) .
C(9) C(10) 1.385(3) .
C(10) C(11) 1.386(3) .
C(12) C(13) 1.387(3) .
C(13) C(14) 1.396(3) .
C(14) C(15) 1.387(3) .
C(15) C(16) 1.385(3) .
C(17) C(18) 1.399(3) .
C(17) C(22) 1.394(3) .
C(18) C(19) 1.388(3) .
C(19) C(20) 1.382(4) .
C(20) C(21) 1.396(3) .
C(21) C(22) 1.398(3) .
C(1) H(1) 0.950 .
C(2) H(2) 0.950 .
C(4) H(3) 0.950 .
C(5) H(4) 0.950 .
C(7) H(5) 0.950 .
C(8) H(6) 0.950 .
C(9) H(7) 0.950 .
C(10) H(8) 0.950 .
C(11) H(9) 0.950 .
C(12) H(10) 0.950 .
C(13) H(11) 0.950 .
C(15) H(12) 0.950 .
C(16) H(13) 0.950 .
C(18) H(14) 0.950 .
C(19) H(15) 0.950 .
C(20) H(16) 0.950 .
C(21) H(17) 0.950 .
C(22) H(18) 0.950 .

loop_
_geom_contact_atom_site_label_1
_geom_contact_atom_site_label_2
_geom_contact_distance
_geom_contact_site_symmetry_2
Co(1) C(1) 3.116(2) .
Co(1) C(1) 3.116(2) 55503
Co(1) C(5) 3.148(2) .
Co(1) C(5) 3.148(2) 55503
Co(1) C(12) 3.151(2) .
Co(1) C(12) 3.151(2) 55503
Co(1) C(16) 3.098(2) .
Co(1) C(16) 3.098(2) 55503
Co(1) C(23) 3.236(2) .
Co(1) C(23) 3.236(2) 55503
S(1) N(5) 2.807(2) .
S(1) C(23) 3.558(2) 65503
O(1) C(1) 3.295(2) 55603
O(1) C(2) 2.726(2) .
O(1) C(2) 3.591(2) 55603
O(1) C(3) 2.315(3) .
O(1) C(4) 3.562(3) .
O(1) C(6) 2.335(3) .
O(1) C(7) 2.750(3) .
O(1) C(11) 3.559(3) .
O(1) C(12) 3.207(3) 55603
O(1) C(13) 3.550(2) 55603
O(2) C(13) 2.739(2) .
O(2) C(14) 2.317(2) .
O(2) C(15) 3.561(3) .
O(2) C(15) 3.144(3) 55504
O(2) C(16) 3.084(3) 55504
O(2) C(17) 2.344(3) .
O(2) C(18) 2.766(3) .
O(2) C(22) 3.548(3) .
N(1) N(3) 3.101(2) .
N(1) N(3) 3.128(2) 55503
N(1) N(5) 3.041(2) .
N(1) N(5) 3.016(2) 55503
N(1) C(2) 2.414(3) .
N(1) C(3) 2.804(3) .
N(1) C(4) 2.411(3) .
N(1) C(16) 3.568(3) 55503
N(2) C(2) 2.413(3) .
N(2) C(4) 2.469(3) .
N(2) C(7) 2.418(3) .
N(2) C(11) 2.457(3) .
N(3) N(1) 3.101(2) .
N(3) N(1) 3.128(2) 55503
N(3) N(5) 3.064(2) .
N(3) N(5) 2.984(2) 55503
N(3) C(1) 3.532(2) .
N(3) C(13) 2.414(2) .
N(3) C(14) 2.800(2) .
N(3) C(15) 2.410(2) .
N(4) C(13) 2.421(2) .
N(4) C(15) 2.451(3) .
N(4) C(18) 2.432(3) .
N(4) C(22) 2.463(3) .
N(5) S(1) 2.807(2) .
N(5) N(1) 3.041(2) .
N(5) N(1) 3.016(2) 55503
N(5) N(3) 3.064(2) .
N(5) N(3) 2.984(2) 55503
N(5) C(1) 3.073(2) 55503
N(5) C(5) 3.140(3) .
N(5) C(12) 3.084(2) 55503
N(5) C(16) 3.111(2) .
C(1) Co(1) 3.116(2) .
C(1) O(1) 3.295(2) 55603
C(1) N(3) 3.532(2) .
C(1) N(5) 3.073(2) 55503
C(1) C(3) 2.390(3) .
C(1) C(4) 2.722(3) .
C(1) C(5) 2.296(3) .
C(1) C(12) 3.536(3) .
C(1) C(18) 3.352(3) 54502
C(2) O(1) 2.726(2) .
C(2) O(1) 3.591(2) 55603
C(2) N(1) 2.414(3) .
C(2) N(2) 2.413(3) .
C(2) C(4) 2.397(3) .
C(2) C(5) 2.727(3) .
C(2) C(17) 3.343(3) 54502
C(2) C(18) 3.408(3) 54502
C(2) C(22) 3.532(3) 54502
C(3) O(1) 2.315(3) .
C(3) N(1) 2.804(3) .
C(3) C(1) 2.390(3) .
C(3) C(5) 2.387(3) .
C(3) C(6) 2.517(3) .
C(3) C(11) 3.007(3) .
C(4) O(1) 3.562(3) .
C(4) N(1) 2.411(3) .
C(4) N(2) 2.469(3) .
C(4) C(1) 2.722(3) .
C(4) C(2) 2.397(3) .
C(4) C(6) 3.055(3) .
C(4) C(9) 3.586(3) 54404
C(4) C(11) 3.109(3) .
C(5) Co(1) 3.148(2) .
C(5) N(5) 3.140(3) .
C(5) C(1) 2.296(3) .
C(5) C(2) 2.727(3) .
C(5) C(3) 2.387(3) .
C(5) C(9) 3.596(3) 54404
C(5) C(23) 3.583(3) .
C(6) O(1) 2.335(3) .
C(6) C(3) 2.517(3) .
C(6) C(4) 3.055(3) .
C(6) C(8) 2.404(3) .
C(6) C(9) 2.775(3) .
C(6) C(10) 2.399(3) .
C(7) O(1) 2.750(3) .
C(7) N(2) 2.418(3) .
C(7) C(9) 2.415(3) .
C(7) C(10) 2.785(3) .
C(7) C(11) 2.420(3) .
C(7) C(21) 3.498(3) 64502
C(8) C(6) 2.404(3) .
C(8) C(10) 2.402(3) .
C(8) C(11) 2.781(3) .
C(9) C(4) 3.586(3) 54504
C(9) C(5) 3.596(3) 54504
C(9) C(6) 2.775(3) .
C(9) C(7) 2.415(3) .
C(9) C(11) 2.406(3) .
C(9) C(15) 3.537(3) 64502
C(10) C(6) 2.399(3) .
C(10) C(7) 2.785(3) .
C(10) C(8) 2.402(3) .
C(11) O(1) 3.559(3) .
C(11) N(2) 2.457(3) .
C(11) C(3) 3.007(3) .
C(11) C(4) 3.109(3) .
C(11) C(7) 2.420(3) .
C(11) C(8) 2.781(3) .
C(11) C(9) 2.406(3) .
C(11) C(13) 3.475(3) 54502
C(12) Co(1) 3.151(2) .
C(12) O(1) 3.207(3) 55603
C(12) N(5) 3.084(2) 55503
C(12) C(1) 3.536(3) .
C(12) C(14) 2.385(3) .
C(12) C(15) 2.718(3) .
C(12) C(16) 2.288(3) .
C(12) C(23) 3.490(3) 55503
C(13) O(1) 3.550(2) 55603
C(13) O(2) 2.739(2) .
C(13) N(3) 2.414(2) .
C(13) N(4) 2.421(2) .
C(13) C(11) 3.475(3) 55502
C(13) C(15) 2.397(3) .
C(13) C(16) 2.725(3) .
C(14) O(2) 2.317(2) .
C(14) N(3) 2.800(2) .
C(14) C(12) 2.385(3) .
C(14) C(16) 2.383(3) .
C(14) C(17) 2.519(3) .
C(14) C(22) 3.014(3) .
C(15) O(2) 3.561(3) .
C(15) O(2) 3.144(3) 55404
C(15) N(3) 2.410(2) .
C(15) N(4) 2.451(3) .
C(15) C(9) 3.537(3) 65502
C(15) C(12) 2.718(3) .
C(15) C(13) 2.397(3) .
C(15) C(17) 3.005(3) .
C(15) C(22) 3.071(3) .
C(16) Co(1) 3.098(2) .
C(16) O(2) 3.084(3) 55404
C(16) N(1) 3.568(3) 55503
C(16) N(5) 3.111(2) .
C(16) C(12) 2.288(3) .
C(16) C(13) 2.725(3) .
C(16) C(14) 2.383(3) .
C(17) O(2) 2.344(3) .
C(17) C(2) 3.343(3) 55502
C(17) C(14) 2.519(3) .
C(17) C(15) 3.005(3) .
C(17) C(19) 2.401(3) .
C(17) C(20) 2.768(3) .
C(17) C(21) 2.401(3) .
C(18) O(2) 2.766(3) .
C(18) N(4) 2.432(3) .
C(18) C(1) 3.352(3) 55502
C(18) C(2) 3.408(3) 55502
C(18) C(20) 2.406(3) .
C(18) C(21) 2.792(4) .
C(18) C(22) 2.436(3) .
C(19) C(17) 2.401(3) .
C(19) C(21) 2.410(3) .
C(19) C(22) 2.797(3) .
C(20) C(17) 2.768(3) .
C(20) C(18) 2.406(3) .
C(20) C(22) 2.422(3) .
C(21) C(7) 3.498(3) 65502
C(21) C(17) 2.401(3) .
C(21) C(18) 2.792(4) .
C(21) C(19) 2.410(3) .
C(22) O(2) 3.548(3) .
C(22) N(4) 2.463(3) .
C(22) C(2) 3.532(3) 55502
C(22) C(14) 3.014(3) .
C(22) C(15) 3.071(3) .
C(22) C(18) 2.436(3) .
C(22) C(19) 2.797(3) .
C(22) C(20) 2.422(3) .
C(23) Co(1) 3.236(2) .
C(23) S(1) 3.558(2) 65503
C(23) C(5) 3.583(3) .
C(23) C(12) 3.490(3) 55503
Co(1) H(1) 3.105 .
Co(1) H(1) 3.105 55503
Co(1) H(4) 3.156 .
Co(1) H(4) 3.156 55503
Co(1) H(10) 3.169 .
Co(1) H(10) 3.169 55503
Co(1) H(13) 3.078 .
Co(1) H(13) 3.078 55503
S(1) H(5) 2.915 55401
S(1) H(8) 3.139 54404
S(1) H(13) 3.349 65503
S(1) H(15) 3.011 55404
S(1) H(16) 3.339 64402
S(1) H(17) 3.413 64402
O(1) H(1) 2.588 55603
O(1) H(2) 2.463 .
O(1) H(2) 3.206 55603
O(1) H(5) 2.487 .
O(1) H(10) 2.476 55603
O(1) H(11) 3.198 55603
O(1) H(15) 3.332 55504
O(2) H(6) 3.522 65603
O(2) H(9) 3.479 55502
O(2) H(11) 2.470 .
O(2) H(12) 3.076 55504
O(2) H(13) 2.972 55504
O(2) H(14) 2.519 .
O(2) H(18) 2.739 55504
N(1) H(1) 1.978 .
N(1) H(2) 3.262 .
N(1) H(3) 3.259 .
N(1) H(4) 1.984 .
N(1) H(10) 3.427 .
N(1) H(13) 3.413 55503
N(2) H(2) 2.588 .
N(2) H(3) 2.674 .
N(2) H(5) 2.583 .
N(2) H(9) 2.640 .
N(2) H(10) 3.561 55603
N(2) H(11) 3.547 55603
N(3) H(1) 3.333 .
N(3) H(4) 3.429 55503
N(3) H(10) 1.976 .
N(3) H(11) 3.263 .
N(3) H(12) 3.260 .
N(3) H(13) 1.978 .
N(3) H(17) 3.393 55504
N(4) H(6) 3.200 65603
N(4) H(9) 3.382 55502
N(4) H(11) 2.601 .
N(4) H(12) 2.645 .
N(4) H(14) 2.596 .
N(4) H(18) 2.648 .
N(4) H(18) 3.415 55504
N(5) H(1) 2.494 55503
N(5) H(4) 2.581 .
N(5) H(10) 2.545 55503
N(5) H(13) 2.504 .
N(5) H(14) 3.524 55404
C(1) H(2) 2.046 .
C(1) H(2) 3.487 55603
C(1) H(4) 3.152 .
C(1) H(10) 3.081 .
C(1) H(14) 3.386 54502
C(2) H(1) 2.018 .
C(2) H(2) 2.859 55603
C(2) H(3) 3.262 .
C(3) H(1) 3.242 .
C(3) H(2) 2.050 .
C(3) H(3) 2.046 .
C(3) H(4) 3.240 .
C(3) H(9) 2.733 .
C(3) H(16) 3.340 55504
C(4) H(2) 3.263 .
C(4) H(4) 2.015 .
C(4) H(7) 3.297 54404
C(4) H(9) 2.659 .
C(4) H(15) 3.380 64502
C(4) H(16) 3.550 55504
C(5) H(1) 3.154 .
C(5) H(3) 2.037 .
C(5) H(7) 3.290 54404
C(6) H(3) 2.825 .
C(6) H(5) 2.047 .
C(6) H(6) 3.265 .
C(6) H(8) 3.258 .
C(6) H(9) 2.039 .
C(6) H(11) 3.339 55603
C(7) H(6) 2.042 .
C(7) H(7) 3.272 .
C(7) H(8) 3.240 54504
C(7) H(9) 3.276 .
C(7) H(11) 3.274 55603
C(7) H(17) 3.568 64502
C(8) H(3) 3.190 54504
C(8) H(5) 2.047 .
C(8) H(7) 2.039 .
C(8) H(8) 3.258 .
C(8) H(8) 3.400 54504
C(8) H(9) 3.334 54504
C(8) H(12) 3.215 64502
C(9) H(3) 2.997 54504
C(9) H(4) 2.994 54504
C(9) H(5) 3.274 .
C(9) H(6) 2.035 .
C(9) H(8) 2.029 .
C(9) H(9) 3.264 .
C(9) H(12) 2.686 64502
C(9) H(14) 3.385 65603
C(10) H(4) 3.180 54504
C(10) H(5) 3.496 54404
C(10) H(6) 3.257 .
C(10) H(6) 3.215 54404
C(10) H(7) 2.034 .
C(10) H(9) 2.039 .
C(10) H(12) 3.177 64502
C(11) H(3) 2.720 .
C(11) H(5) 3.278 .
C(11) H(6) 3.304 54404
C(11) H(7) 3.262 .
C(11) H(8) 2.035 .
C(11) H(11) 3.335 54502
C(12) H(1) 3.077 .
C(12) H(8) 3.150 55502
C(12) H(11) 2.048 .
C(12) H(13) 3.144 .
C(12) H(17) 3.087 55504
C(13) H(8) 3.344 55502
C(13) H(9) 2.855 55502
C(13) H(10) 2.016 .
C(13) H(12) 3.260 .
C(13) H(17) 2.974 55504
C(13) H(18) 3.026 55504
C(14) H(6) 3.542 65603
C(14) H(9) 3.275 55502
C(14) H(10) 3.237 .
C(14) H(11) 2.051 .
C(14) H(12) 2.039 .
C(14) H(13) 3.235 .
C(14) H(17) 3.190 55504
C(14) H(18) 2.754 .
C(14) H(18) 3.391 55504
C(15) H(6) 3.586 65603
C(15) H(7) 3.275 65502
C(15) H(11) 3.261 .
C(15) H(13) 2.017 .
C(15) H(17) 3.416 55504
C(15) H(18) 2.644 .
C(16) H(7) 3.450 65502
C(16) H(10) 3.144 .
C(16) H(12) 2.045 .
C(16) H(14) 3.362 55404
C(16) H(17) 3.484 55504
C(17) H(2) 3.221 55502
C(17) H(6) 3.415 65603
C(17) H(12) 2.743 .
C(17) H(14) 2.053 .
C(17) H(15) 3.261 .
C(17) H(17) 3.260 .
C(17) H(18) 2.049 .
C(18) H(1) 3.144 55502
C(18) H(2) 3.271 55502
C(18) H(3) 3.202 65502
C(18) H(6) 3.418 65603
C(18) H(7) 3.367 65603
C(18) H(13) 3.454 55504
C(18) H(15) 2.035 .
C(18) H(16) 3.262 .
C(18) H(18) 3.293 .
C(19) H(1) 3.192 55502
C(19) H(2) 3.207 55502
C(19) H(3) 3.172 65502
C(19) H(14) 2.041 .
C(19) H(16) 2.031 .
C(19) H(16) 3.160 66503
C(19) H(17) 3.266 .
C(20) H(2) 3.105 55502
C(20) H(5) 3.437 65502
C(20) H(14) 3.264 .
C(20) H(15) 2.028 .
C(20) H(15) 3.330 66503
C(20) H(16) 3.404 66503
C(20) H(17) 2.045 .
C(20) H(18) 3.283 .
C(21) H(2) 3.066 55502
C(21) H(5) 3.366 65502
C(21) H(15) 3.265 .
C(21) H(16) 2.042 .
C(21) H(18) 2.052 .
C(22) H(2) 3.118 55502
C(22) H(11) 3.422 55404
C(22) H(12) 2.666 .
C(22) H(14) 3.292 .
C(22) H(16) 3.278 .
C(22) H(17) 2.042 .
C(23) H(1) 2.894 55503
C(23) H(4) 2.801 .
C(23) H(5) 3.542 55401
C(23) H(8) 3.182 54404
C(23) H(10) 2.760 55503
C(23) H(13) 3.029 .
C(23) H(14) 3.444 55404
C(23) H(15) 3.281 55404
H(1) Co(1) 3.105 .
H(1) O(1) 2.588 55603
H(1) N(1) 1.978 .
H(1) N(3) 3.333 .
H(1) N(5) 2.494 55503
H(1) C(2) 2.018 .
H(1) C(3) 3.242 .
H(1) C(5) 3.154 .
H(1) C(12) 3.077 .
H(1) C(18) 3.144 54502
H(1) C(19) 3.192 54502
H(1) C(23) 2.894 55503
H(1) H(2) 2.324 .
H(1) H(2) 3.413 55603
H(1) H(10) 2.425 .
H(1) H(13) 3.592 55503
H(1) H(14) 3.139 54502
H(1) H(15) 3.215 54502
H(2) O(1) 2.463 .
H(2) O(1) 3.206 55603
H(2) N(1) 3.262 .
H(2) N(2) 2.588 .
H(2) C(1) 2.046 .
H(2) C(1) 3.487 55603
H(2) C(2) 2.859 55603
H(2) C(3) 2.050 .
H(2) C(4) 3.263 .
H(2) C(17) 3.221 54502
H(2) C(18) 3.271 54502
H(2) C(19) 3.207 54502
H(2) C(20) 3.105 54502
H(2) C(21) 3.066 54502
H(2) C(22) 3.118 54502
H(2) H(1) 2.324 .
H(2) H(1) 3.413 55603
H(2) H(2) 2.257 55603
H(2) H(16) 3.599 54502
H(2) H(17) 3.541 54502
H(3) N(1) 3.259 .
H(3) N(2) 2.674 .
H(3) C(2) 3.262 .
H(3) C(3) 2.046 .
H(3) C(5) 2.037 .
H(3) C(6) 2.825 .
H(3) C(8) 3.190 54404
H(3) C(9) 2.997 54404
H(3) C(11) 2.720 .
H(3) C(18) 3.202 64502
H(3) C(19) 3.172 64502
H(3) H(4) 2.318 .
H(3) H(6) 3.045 54404
H(3) H(7) 2.685 54404
H(3) H(9) 2.401 .
H(3) H(14) 3.104 64502
H(3) H(15) 3.048 64502
H(4) Co(1) 3.156 .
H(4) N(1) 1.984 .
H(4) N(3) 3.429 55503
H(4) N(5) 2.581 .
H(4) C(1) 3.152 .
H(4) C(3) 3.240 .
H(4) C(4) 2.015 .
H(4) C(9) 2.994 54404
H(4) C(10) 3.180 54404
H(4) C(23) 2.801 .
H(4) H(3) 2.318 .
H(4) H(7) 2.642 54404
H(4) H(8) 2.980 54404
H(5) S(1) 2.915 55601
H(5) O(1) 2.487 .
H(5) N(2) 2.583 .
H(5) C(6) 2.047 .
H(5) C(8) 2.047 .
H(5) C(9) 3.274 .
H(5) C(10) 3.496 54504
H(5) C(11) 3.278 .
H(5) C(20) 3.437 64502
H(5) C(21) 3.366 64502
H(5) C(23) 3.542 55601
H(5) H(6) 2.351 .
H(5) H(8) 2.721 54504
H(5) H(10) 3.124 55603
H(5) H(11) 3.353 55603
H(5) H(16) 3.382 64502
H(5) H(17) 3.264 64502
H(6) O(2) 3.522 65603
H(6) N(4) 3.200 65603
H(6) C(6) 3.265 .
H(6) C(7) 2.042 .
H(6) C(9) 2.035 .
H(6) C(10) 3.257 .
H(6) C(10) 3.215 54504
H(6) C(11) 3.304 54504
H(6) C(14) 3.542 65603
H(6) C(15) 3.586 65603
H(6) C(17) 3.415 65603
H(6) C(18) 3.418 65603
H(6) H(3) 3.045 54504
H(6) H(5) 2.351 .
H(6) H(7) 2.335 .
H(6) H(8) 3.039 54504
H(6) H(9) 3.200 54504
H(6) H(12) 3.438 64502
H(6) H(12) 3.312 65603
H(6) H(14) 3.159 65603
H(6) H(17) 3.495 64502
H(7) C(4) 3.297 54504
H(7) C(5) 3.290 54504
H(7) C(7) 3.272 .
H(7) C(8) 2.039 .
H(7) C(10) 2.034 .
H(7) C(11) 3.262 .
H(7) C(15) 3.275 64502
H(7) C(16) 3.450 64502
H(7) C(18) 3.367 65603
H(7) H(3) 2.685 54504
H(7) H(4) 2.642 54504
H(7) H(6) 2.335 .
H(7) H(8) 2.329 .
H(7) H(12) 2.580 64502
H(7) H(13) 2.901 64502
H(7) H(14) 2.611 65603
H(8) S(1) 3.139 54504
H(8) C(6) 3.258 .
H(8) C(7) 3.240 54404
H(8) C(8) 3.258 .
H(8) C(8) 3.400 54404
H(8) C(9) 2.029 .
H(8) C(11) 2.035 .
H(8) C(12) 3.150 54502
H(8) C(13) 3.344 54502
H(8) C(23) 3.182 54504
H(8) H(4) 2.980 54504
H(8) H(5) 2.721 54404
H(8) H(6) 3.039 54404
H(8) H(7) 2.329 .
H(8) H(9) 2.342 .
H(8) H(10) 2.909 54502
H(8) H(11) 3.279 54502
H(8) H(12) 3.390 64502
H(9) O(2) 3.479 54502
H(9) N(2) 2.640 .
H(9) N(4) 3.382 54502
H(9) C(3) 2.733 .
H(9) C(4) 2.659 .
H(9) C(6) 2.039 .
H(9) C(7) 3.276 .
H(9) C(8) 3.334 54404
H(9) C(9) 3.264 .
H(9) C(10) 2.039 .
H(9) C(13) 2.855 54502
H(9) C(14) 3.275 54502
H(9) H(3) 2.401 .
H(9) H(6) 3.200 54404
H(9) H(8) 2.342 .
H(9) H(11) 2.567 54502
H(10) Co(1) 3.169 .
H(10) O(1) 2.476 55603
H(10) N(1) 3.427 .
H(10) N(2) 3.561 55603
H(10) N(3) 1.976 .
H(10) N(5) 2.545 55503
H(10) C(1) 3.081 .
H(10) C(13) 2.016 .
H(10) C(14) 3.237 .
H(10) C(16) 3.144 .
H(10) C(23) 2.760 55503
H(10) H(1) 2.425 .
H(10) H(5) 3.124 55603
H(10) H(8) 2.909 55502
H(10) H(11) 2.327 .
H(10) H(17) 3.489 55504
H(11) O(1) 3.198 55603
H(11) O(2) 2.470 .
H(11) N(2) 3.547 55603
H(11) N(3) 3.263 .
H(11) N(4) 2.601 .
H(11) C(6) 3.339 55603
H(11) C(7) 3.274 55603
H(11) C(11) 3.335 55502
H(11) C(12) 2.048 .
H(11) C(14) 2.051 .
H(11) C(15) 3.261 .
H(11) C(22) 3.422 55504
H(11) H(5) 3.353 55603
H(11) H(8) 3.279 55502
H(11) H(9) 2.567 55502
H(11) H(10) 2.327 .
H(11) H(17) 3.323 55504
H(11) H(18) 2.692 55504
H(12) O(2) 3.076 55404
H(12) N(3) 3.260 .
H(12) N(4) 2.645 .
H(12) C(8) 3.215 65502
H(12) C(9) 2.686 65502
H(12) C(10) 3.177 65502
H(12) C(13) 3.260 .
H(12) C(14) 2.039 .
H(12) C(16) 2.045 .
H(12) C(17) 2.743 .
H(12) C(22) 2.666 .
H(12) H(6) 3.438 65502
H(12) H(6) 3.312 65603
H(12) H(7) 2.580 65502
H(12) H(8) 3.390 65502
H(12) H(13) 2.327 .
H(12) H(18) 2.384 .
H(13) Co(1) 3.078 .
H(13) S(1) 3.349 65503
H(13) O(2) 2.972 55404
H(13) N(1) 3.413 55503
H(13) N(3) 1.978 .
H(13) N(5) 2.504 .
H(13) C(12) 3.144 .
H(13) C(14) 3.235 .
H(13) C(15) 2.017 .
H(13) C(18) 3.454 55404
H(13) C(23) 3.029 .
H(13) H(1) 3.592 55503
H(13) H(7) 2.901 65502
H(13) H(12) 2.327 .
H(13) H(14) 2.573 55404
H(14) O(2) 2.519 .
H(14) N(4) 2.596 .
H(14) N(5) 3.524 55504
H(14) C(1) 3.386 55502
H(14) C(9) 3.385 65603
H(14) C(16) 3.362 55504
H(14) C(17) 2.053 .
H(14) C(19) 2.041 .
H(14) C(20) 3.264 .
H(14) C(22) 3.292 .
H(14) C(23) 3.444 55504
H(14) H(1) 3.139 55502
H(14) H(3) 3.104 65502
H(14) H(6) 3.159 65603
H(14) H(7) 2.611 65603
H(14) H(13) 2.573 55504
H(14) H(15) 2.342 .
H(15) S(1) 3.011 55504
H(15) O(1) 3.332 55404
H(15) C(4) 3.380 65502
H(15) C(17) 3.261 .
H(15) C(18) 2.035 .
H(15) C(20) 2.028 .
H(15) C(20) 3.330 66503
H(15) C(21) 3.265 .
H(15) C(23) 3.281 55504
H(15) H(1) 3.215 55502
H(15) H(3) 3.048 65502
H(15) H(14) 2.342 .
H(15) H(16) 2.326 .
H(15) H(16) 2.442 66503
H(16) S(1) 3.339 65402
H(16) C(3) 3.340 55404
H(16) C(4) 3.550 55404
H(16) C(18) 3.262 .
H(16) C(19) 2.031 .
H(16) C(19) 3.160 66503
H(16) C(20) 3.404 66503
H(16) C(21) 2.042 .
H(16) C(22) 3.278 .
H(16) H(2) 3.599 55502
H(16) H(5) 3.382 65502
H(16) H(15) 2.326 .
H(16) H(15) 2.442 66503
H(16) H(16) 2.943 66503
H(16) H(17) 2.345 .
H(17) S(1) 3.413 65402
H(17) N(3) 3.393 55404
H(17) C(7) 3.568 65502
H(17) C(12) 3.087 55404
H(17) C(13) 2.974 55404
H(17) C(14) 3.190 55404
H(17) C(15) 3.416 55404
H(17) C(16) 3.484 55404
H(17) C(17) 3.260 .
H(17) C(19) 3.266 .
H(17) C(20) 2.045 .
H(17) C(22) 2.042 .
H(17) H(2) 3.541 55502
H(17) H(5) 3.264 65502
H(17) H(6) 3.495 65502
H(17) H(10) 3.489 55404
H(17) H(11) 3.323 55404
H(17) H(16) 2.345 .
H(17) H(18) 2.353 .
H(18) O(2) 2.739 55404
H(18) N(4) 2.648 .
H(18) N(4) 3.415 55404
H(18) C(13) 3.026 55404
H(18) C(14) 2.754 .
H(18) C(14) 3.391 55404
H(18) C(15) 2.644 .
H(18) C(17) 2.049 .
H(18) C(18) 3.293 .
H(18) C(20) 3.283 .
H(18) C(21) 2.052 .
H(18) H(11) 2.692 55404
H(18) H(12) 2.384 .
H(18) H(17) 2.353 .

loop_
_geom_torsion_atom_site_label_1
_geom_torsion_atom_site_label_2
_geom_torsion_atom_site_label_3
_geom_torsion_atom_site_label_4
_geom_torsion
_geom_torsion_site_symmetry_1
_geom_torsion_site_symmetry_3
_geom_torsion_site_symmetry_4
N(1) Co(1) N(3) C(12) -71.04(18) . . .
N(1) Co(1) N(3) C(16) 110.88(17) . . .
N(3) Co(1) N(1) C(1) 67.30(17) . . .
N(3) Co(1) N(1) C(5) -110.93(18) . . .
N(1) Co(1) N(3) C(12) -108.96(18) . 55503 55503
N(1) Co(1) N(3) C(16) 69.12(17) . 55503 55503
N(3) Co(1) N(1) C(1) -112.70(17) 55503 . .
N(3) Co(1) N(1) C(5) 69.07(18) 55503 . .
N(5) Co(1) N(1) C(1) 158.83(17) . . .
N(5) Co(1) N(1) C(5) -19.40(18) . . .
N(1) Co(1) N(5) C(23) 123.6(11) . 55503 55503
N(5) Co(1) N(1) C(1) -21.17(17) 55503 . .
N(5) Co(1) N(1) C(5) 160.60(18) 55503 . .
N(1) Co(1) N(3) C(12) 108.96(18) 55503 . .
N(1) Co(1) N(3) C(16) -69.12(17) 55503 . .
N(3) Co(1) N(1) C(1) 112.70(17) . 55503 55503
N(3) Co(1) N(1) C(5) -69.07(18) . 55503 55503
N(1) Co(1) N(3) C(12) 71.04(18) 55503 55503 55503
N(1) Co(1) N(3) C(16) -110.88(17) 55503 55503 55503
N(3) Co(1) N(1) C(1) -67.30(17) 55503 55503 55503
N(3) Co(1) N(1) C(5) 110.93(18) 55503 55503 55503
N(1) Co(1) N(5) C(23) -123.6(11) 55503 . .
N(5) Co(1) N(1) C(1) 21.17(17) . 55503 55503
N(5) Co(1) N(1) C(5) -160.60(18) . 55503 55503
N(1) Co(1) N(5) C(23) -56.4(11) 55503 55503 55503
N(5) Co(1) N(1) C(1) -158.83(17) 55503 55503 55503
N(5) Co(1) N(1) C(5) 19.40(18) 55503 55503 55503
N(5) Co(1) N(3) C(12) -161.50(18) . . .
N(5) Co(1) N(3) C(16) 20.42(17) . . .
N(3) Co(1) N(5) C(23) 34.1(11) . 55503 55503
N(5) Co(1) N(3) C(12) 18.50(18) 55503 . .
N(5) Co(1) N(3) C(16) -159.58(17) 55503 . .
N(3) Co(1) N(5) C(23) -34.1(11) 55503 . .
N(5) Co(1) N(3) C(12) -18.50(18) . 55503 55503
N(5) Co(1) N(3) C(16) 159.58(17) . 55503 55503
N(3) Co(1) N(5) C(23) -145.9(11) 55503 55503 55503
N(5) Co(1) N(3) C(12) 161.50(18) 55503 55503 55503
N(5) Co(1) N(3) C(16) -20.42(17) 55503 55503 55503
Co(1) N(1) C(1) C(2) -178.54(16) . . .
Co(1) N(1) C(5) C(4) 179.37(17) . . .
C(1) N(1) C(5) C(4) 1.1(3) . . .
C(5) N(1) C(1) C(2) -0.2(3) . . .
O(1) N(2) C(3) C(2) -26.7(3) . . .
O(1) N(2) C(3) C(4) 151.0(2) . . .
O(1) N(2) C(6) C(7) -27.5(3) . . .
O(1) N(2) C(6) C(11) 149.4(2) . . .
C(3) N(2) C(6) C(7) 155.8(2) . . .
C(3) N(2) C(6) C(11) -27.3(3) . . .
C(6) N(2) C(3) C(2) 149.9(2) . . .
C(6) N(2) C(3) C(4) -32.3(3) . . .
Co(1) N(3) C(12) C(13) -176.00(17) . . .
Co(1) N(3) C(16) C(15) 175.14(18) . . .
C(12) N(3) C(16) C(15) -3.1(3) . . .
C(16) N(3) C(12) C(13) 2.1(3) . . .
O(2) N(4) C(14) C(13) 23.4(3) . . .
O(2) N(4) C(14) C(15) -154.2(2) . . .
O(2) N(4) C(17) C(18) 28.2(3) . . .
O(2) N(4) C(17) C(22) -145.3(2) . . .
C(14) N(4) C(17) C(18) -153.2(2) . . .
C(14) N(4) C(17) C(22) 33.3(3) . . .
C(17) N(4) C(14) C(13) -155.2(2) . . .
C(17) N(4) C(14) C(15) 27.2(3) . . .
N(1) C(1) C(2) C(3) -0.6(3) . . .
C(1) C(2) C(3) N(2) 178.49(19) . . .
C(1) C(2) C(3) C(4) 0.6(3) . . .
N(2) C(3) C(4) C(5) -177.6(2) . . .
C(2) C(3) C(4) C(5) 0.1(2) . . .
C(3) C(4) C(5) N(1) -1.1(3) . . .
N(2) C(6) C(7) C(8) 176.9(2) . . .
N(2) C(6) C(11) C(10) -177.0(2) . . .
C(7) C(6) C(11) C(10) -0.1(3) . . .
C(11) C(6) C(7) C(8) -0.0(2) . . .
C(6) C(7) C(8) C(9) 0.1(2) . . .
C(7) C(8) C(9) C(10) 0.0(3) . . .
C(8) C(9) C(10) C(11) -0.2(3) . . .
C(9) C(10) C(11) C(6) 0.2(3) . . .
N(3) C(12) C(13) C(14) 1.3(3) . . .
C(12) C(13) C(14) N(4) 178.3(2) . . .
C(12) C(13) C(14) C(15) -4.0(3) . . .
N(4) C(14) C(15) C(16) -179.3(2) . . .
C(13) C(14) C(15) C(16) 3.1(3) . . .
C(14) C(15) C(16) N(3) 0.5(3) . . .
N(4) C(17) C(18) C(19) -174.3(2) . . .
N(4) C(17) C(22) C(21) 174.9(2) . . .
C(18) C(17) C(22) C(21) 1.6(3) . . .
C(22) C(17) C(18) C(19) -0.8(3) . . .
C(17) C(18) C(19) C(20) 0.1(2) . . .
C(18) C(19) C(20) C(21) -0.1(3) . . .
C(19) C(20) C(21) C(22) 1.0(3) . . .
C(20) C(21) C(22) C(17) -1.6(3) . . .
Co(1) N(1) C(1) H(1) 1.1 . . .
Co(1) N(1) C(5) H(4) -0.7 . . .
C(1) N(1) C(5) H(4) -179.0 . . .
C(5) N(1) C(1) H(1) 179.5 . . .
Co(1) N(3) C(12) H(10) 4.4 . . .
Co(1) N(3) C(16) H(13) -5.2 . . .
C(12) N(3) C(16) H(13) 176.5 . . .
C(16) N(3) C(12) H(10) -177.4 . . .
N(1) C(1) C(2) H(2) 179.0 . . .
H(1) C(1) C(2) C(3) 179.8 . . .
H(1) C(1) C(2) H(2) -0.7 . . .
H(2) C(2) C(3) N(2) -1.1 . . .
H(2) C(2) C(3) C(4) -178.9 . . .
N(2) C(3) C(4) H(3) 2.2 . . .
C(2) C(3) C(4) H(3) 179.9 . . .
C(3) C(4) C(5) H(4) 179.0 . . .
H(3) C(4) C(5) N(1) 179.2 . . .
H(3) C(4) C(5) H(4) -0.7 . . .
N(2) C(6) C(7) H(5) -2.6 . . .
N(2) C(6) C(11) H(9) 2.8 . . .
C(7) C(6) C(11) H(9) 179.6 . . .
C(11) C(6) C(7) H(5) -179.5 . . .
C(6) C(7) C(8) H(6) 179.3 . . .
H(5) C(7) C(8) C(9) 179.7 . . .
H(5) C(7) C(8) H(6) -1.1 . . .
C(7) C(8) C(9) H(7) -179.8 . . .
H(6) C(8) C(9) C(10) -179.2 . . .
H(6) C(8) C(9) H(7) 1.0 . . .
C(8) C(9) C(10) H(8) -179.7 . . .
H(7) C(9) C(10) C(11) 179.7 . . .
H(7) C(9) C(10) H(8) 0.1 . . .
C(9) C(10) C(11) H(9) -179.5 . . .
H(8) C(10) C(11) C(6) 179.8 . . .
H(8) C(10) C(11) H(9) 0.1 . . .
N(3) C(12) C(13) H(11) -179.4 . . .
H(10) C(12) C(13) C(14) -179.0 . . .
H(10) C(12) C(13) H(11) 0.3 . . .
H(11) C(13) C(14) N(4) -0.9 . . .
H(11) C(13) C(14) C(15) 176.8 . . .
N(4) C(14) C(15) H(12) 0.3 . . .
C(13) C(14) C(15) H(12) -177.3 . . .
C(14) C(15) C(16) H(13) -179.1 . . .
H(12) C(15) C(16) N(3) -179.1 . . .
H(12) C(15) C(16) H(13) 1.3 . . .
N(4) C(17) C(18) H(14) 5.7 . . .
N(4) C(17) C(22) H(18) -5.7 . . .
C(18) C(17) C(22) H(18) -179.1 . . .
C(22) C(17) C(18) H(14) 179.2 . . .
C(17) C(18) C(19) H(15) 179.9 . . .
H(14) C(18) C(19) C(20) -179.9 . . .
H(14) C(18) C(19) H(15) -0.1 . . .
C(18) C(19) C(20) H(16) -179.7 . . .
H(15) C(19) C(20) C(21) -179.9 . . .
H(15) C(19) C(20) H(16) 0.6 . . .
C(19) C(20) C(21) H(17) -179.7 . . .
H(16) C(20) C(21) C(22) -179.5 . . .
H(16) C(20) C(21) H(17) -0.1 . . .
C(20) C(21) C(22) H(18) 179.0 . . .
H(17) C(21) C(22) C(17) 179.0 . . .
H(17) C(21) C(22) H(18) -0.3 . . .
